data_4518022
loop_
_publ_author_name
'Tran, Thi V.'
'Karas, Lucas J.'
'Wu, Judy I.'
'Do, Loi H.'

_publ_section_title
;
 Elucidating Secondary Metal Cation Effects on Nickel Olefin
 Polymerization Catalysts
;
_journal_name_full 'ACS Catalysis'
_journal_page_first 10760
_journal_paper_doi 10.1021/acscatal.0c02949
_journal_year 2020
_chemical_formula_sum 'C80.5 H85.6 B F24 K Ni O8 P2'
_chemical_formula_weight 1807.64
_space_group_crystal_system triclinic
_space_group_IT_number 2
_space_group_name_Hall '-P 1'
_space_group_name_H-M_alt 'P -1'
_atom_sites_solution_hydrogens geom
_audit_creation_method SHELXL-2018/3
_cell_angle_alpha 86.239(2)
_cell_angle_beta 81.170(3)
_cell_angle_gamma 87.895(3)
_cell_formula_units_Z 2
_cell_length_a 13.151(3)
_cell_length_b 13.356(3)
_cell_length_c 24.585(6)
_cell_measurement_reflns_used 9238
_cell_measurement_temperature 123(2)
_cell_measurement_theta_max 26.28
_cell_measurement_theta_min 2.20
_cell_volume 4256.3(17)
_computing_cell_refinement 'Bruker SAINT'
_computing_data_collection 'Bruker APEX2'
_computing_data_reduction 'Bruker SAINT'
_computing_molecular_graphics 'Bruker SHELXTL'
_computing_publication_material 'Bruker SHELXTL'
_computing_structure_refinement 'SHELXL-2018/3 (Sheldrick, 2018)'
_computing_structure_solution 'SHELXT 2018/2 (Sheldrick, 2018)'
_diffrn_ambient_temperature 123(2)
_diffrn_measured_fraction_theta_full 0.998
_diffrn_measured_fraction_theta_max 0.998
_diffrn_measurement_device_type 'Bruker APEX-II CCD'
_diffrn_measurement_method '\f and \w scans'
_diffrn_radiation_type MoK\a
_diffrn_radiation_wavelength 0.71073
_diffrn_reflns_av_R_equivalents 0.0429
_diffrn_reflns_av_unetI/netI 0.0504
_diffrn_reflns_Laue_measured_fraction_full 0.998
_diffrn_reflns_Laue_measured_fraction_max 0.998
_diffrn_reflns_limit_h_max 15
_diffrn_reflns_limit_h_min -15
_diffrn_reflns_limit_k_max 16
_diffrn_reflns_limit_k_min -16
_diffrn_reflns_limit_l_max 29
_diffrn_reflns_limit_l_min -29
_diffrn_reflns_number 50354
_diffrn_reflns_point_group_measured_fraction_full 0.998
_diffrn_reflns_point_group_measured_fraction_max 0.998
_diffrn_reflns_theta_full 25.242
_diffrn_reflns_theta_max 25.350
_diffrn_reflns_theta_min 0.840
_exptl_absorpt_coefficient_mu 0.419
_exptl_absorpt_correction_type empirical
_exptl_absorpt_process_details sadabs
_exptl_crystal_colour yellow
_exptl_crystal_density_diffrn 1.411
_exptl_crystal_description block
_exptl_crystal_F_000 1861
_exptl_crystal_size_max 0.330
_exptl_crystal_size_mid 0.290
_exptl_crystal_size_min 0.200
_exptl_transmission_factor_max 0.7454
_exptl_transmission_factor_min 0.6965
_refine_diff_density_max 1.579
_refine_diff_density_min -2.033
_refine_diff_density_rms 0.142
_refine_ls_extinction_method none
_refine_ls_goodness_of_fit_ref 1.016
_refine_ls_hydrogen_treatment constr
_refine_ls_matrix_type full
_refine_ls_number_parameters 1019
_refine_ls_number_reflns 15533
_refine_ls_number_restraints 267
_refine_ls_restrained_S_all 1.019
_refine_ls_R_factor_all 0.1246
_refine_ls_R_factor_gt 0.0926
_refine_ls_shift/su_max 0.000
_refine_ls_shift/su_mean 0.000
_refine_ls_structure_factor_coef Fsqd
_refine_ls_weighting_details 'w=1/[\s^2^(Fo^2^)+(0.1703P)^2^+18.5917P] where P=(Fo^2^+2Fc^2^)/3'
_refine_ls_weighting_scheme calc
_refine_ls_wR_factor_gt 0.2612
_refine_ls_wR_factor_ref 0.2941
_reflns_Friedel_coverage 0.000
_reflns_number_gt 11045
_reflns_number_total 15533
_reflns_threshold_expression 'I > 2\s(I)'
_cod_data_source_file cs0c02949_si_003.cif
_cod_data_source_block Ni3_K
_cod_original_cell_volume 4256.1(17)
_cod_original_formula_sum 'C80.50 H85.60 B F24 K Ni O8 P2'
_cod_database_code 4518022
_shelx_shelxl_version_number 2018/3
_shelx_space_group_comment
; 
The symmetry employed for this shelxl refinement is uniquely defined 
by the following loop, which should always be used as a source of 
symmetry information in preference to the above space-group names. 
They are only intended as comments. 
;
_shelx_estimated_absorpt_t_min 0.874
_shelx_estimated_absorpt_t_max 0.921

loop_
_space_group_symop_operation_xyz
'x, y, z'
'-x, -y, -z'

loop_
_atom_site_label
_atom_site_type_symbol
_atom_site_fract_x
_atom_site_fract_y
_atom_site_fract_z
_atom_site_U_iso_or_equiv
_atom_site_adp_type
_atom_site_occupancy
_atom_site_site_symmetry_order
_atom_site_calc_flag
_atom_site_refinement_flags_posn
_atom_site_refinement_flags_adp
_atom_site_refinement_flags_occupancy
_atom_site_disorder_assembly
_atom_site_disorder_group
Ni1 Ni 0.92420(5) 0.21856(5) 0.15994(3) 0.0216(2) Uani 1 1 d . . . . .
K1 K 0.84724(19) 0.05966(18) 0.29796(9) 0.0813(6) Uani 1 1 d . . . . .
P1 P 0.80996(10) 0.17617(10) 0.10937(6) 0.0227(3) Uani 1 1 d . . . . .
P2 P 1.05239(11) 0.24654(10) 0.20318(6) 0.0266(3) Uani 1 1 d . . . . .
O1 O 0.9164(3) 0.0833(3) 0.19351(15) 0.0245(8) Uani 1 1 d . . . . .
O2 O 0.9276(3) -0.1020(3) 0.27461(16) 0.0330(9) Uani 1 1 d . . . . .
O3 O 0.9370(4) -0.0203(3) 0.37332(17) 0.0436(11) Uani 1 1 d . . . . .
O4 O 0.8163(4) 0.1473(3) 0.39010(19) 0.0442(11) Uani 1 1 d . . . . .
O5 O 0.7745(3) 0.2302(3) 0.29348(17) 0.0394(10) Uani 1 1 d . . . . .
O6 O 0.7391(3) 0.3748(3) 0.07240(18) 0.0365(10) Uani 1 1 d . . . . .
O7 O 1.0111(3) 0.1287(3) 0.05122(17) 0.0363(10) Uani 1 1 d . . . . .
B1 B 0.2836(4) 0.6691(4) 0.3867(2) 0.0210(12) Uani 1 1 d . . . . .
F1 F 0.3296(3) 0.3951(3) 0.53954(15) 0.0421(9) Uani 1 1 d . . . . .
F2 F 0.2779(3) 0.4919(3) 0.60375(16) 0.0490(10) Uani 1 1 d . . . . .
F3 F 0.4376(3) 0.4480(3) 0.58822(16) 0.0476(10) Uani 1 1 d . . . . .
F4A F 0.5754(13) 0.7784(10) 0.5528(6) 0.0747(14) Uani 0.380(13) 1 d D U P A 1
F5A F 0.4564(10) 0.8855(10) 0.5284(7) 0.0747(14) Uani 0.380(13) 1 d D U P A 1
F6A F 0.5844(11) 0.8361(12) 0.4703(5) 0.0747(14) Uani 0.380(13) 1 d D U P A 1
F4B F 0.5268(9) 0.8046(7) 0.5690(3) 0.0747(14) Uani 0.620(13) 1 d D U P A 2
F5B F 0.4709(7) 0.9012(6) 0.5073(5) 0.0747(14) Uani 0.620(13) 1 d D U P A 2
F6B F 0.6037(7) 0.8106(8) 0.4842(4) 0.0747(14) Uani 0.620(13) 1 d D U P A 2
F7 F 0.0022(3) 0.5938(3) 0.27336(14) 0.0476(10) Uani 1 1 d . . . . .
F8 F -0.0883(3) 0.4889(3) 0.32873(15) 0.0431(9) Uani 1 1 d . . . . .
F9 F -0.1389(3) 0.6424(3) 0.32084(16) 0.0486(10) Uani 1 1 d . . . . .
F10 F -0.1484(3) 0.6123(4) 0.53032(16) 0.0596(12) Uani 1 1 d . . . . .
F11 F -0.0099(3) 0.6385(4) 0.55950(15) 0.0625(13) Uani 1 1 d . . . . .
F12 F -0.0882(4) 0.7587(3) 0.52241(18) 0.0674(14) Uani 1 1 d . . . . .
F13A F 0.6859(6) 0.5383(7) 0.2756(3) 0.0701(12) Uani 0.631(6) 1 d D U P B 1
F14A F 0.6176(5) 0.6684(6) 0.2426(3) 0.0701(12) Uani 0.631(6) 1 d D U P B 1
F15A F 0.6232(6) 0.5323(7) 0.2022(3) 0.0701(12) Uani 0.631(6) 1 d D U P B 1
F13B F 0.6789(10) 0.4991(10) 0.2557(6) 0.0701(12) Uani 0.369(6) 1 d D U P B 2
F14B F 0.6478(9) 0.6491(10) 0.2739(5) 0.0701(12) Uani 0.369(6) 1 d D U P B 2
F15B F 0.5990(9) 0.5968(12) 0.2030(5) 0.0701(12) Uani 0.369(6) 1 d D U P B 2
F16A F 0.4302(6) 0.2466(6) 0.3111(4) 0.0553(11) Uani 0.562(8) 1 d D U P C 1
F17A F 0.2987(6) 0.2933(7) 0.2752(4) 0.0553(11) Uani 0.562(8) 1 d D U P C 1
F18A F 0.2879(7) 0.2846(5) 0.3631(3) 0.0553(11) Uani 0.562(8) 1 d D U P C 1
F16B F 0.3991(8) 0.2422(8) 0.3278(5) 0.0553(11) Uani 0.438(8) 1 d D U P C 2
F17B F 0.3259(9) 0.2980(9) 0.2600(4) 0.0553(11) Uani 0.438(8) 1 d D U P C 2
F18B F 0.2414(8) 0.3018(7) 0.3412(5) 0.0553(11) Uani 0.438(8) 1 d D U P C 2
F19A F 0.2411(7) 0.9210(8) 0.1918(3) 0.0706(13) Uani 0.553(8) 1 d D U P D 5
F20A F 0.3895(8) 0.8569(7) 0.1919(3) 0.0706(13) Uani 0.553(8) 1 d D U P D 5
F21A F 0.3639(9) 1.0137(7) 0.2032(4) 0.0706(13) Uani 0.553(8) 1 d D U P D 5
F19B F 0.4226(9) 0.8997(9) 0.1983(4) 0.0706(13) Uani 0.447(8) 1 d D U P D 2
F20B F 0.3096(11) 1.0195(8) 0.1990(5) 0.0706(13) Uani 0.447(8) 1 d D U P D 2
F21B F 0.2702(10) 0.8704(9) 0.1881(4) 0.0706(13) Uani 0.447(8) 1 d D U P D 2
F22 F 0.1258(4) 1.0128(3) 0.44410(16) 0.0554(11) Uani 1 1 d . . . . .
F23 F 0.2733(4) 1.0768(4) 0.4283(2) 0.0793(16) Uani 1 1 d . . . . .
F24 F 0.1602(3) 1.1220(3) 0.37792(16) 0.0510(11) Uani 1 1 d . . . . .
C1 C 0.8679(4) 0.0160(4) 0.1707(2) 0.0253(11) Uani 1 1 d . . . . .
C2 C 0.8810(4) -0.0879(4) 0.1839(2) 0.0287(12) Uani 1 1 d . . . . .
C3 C 0.8252(5) -0.1574(4) 0.1626(2) 0.0325(13) Uani 1 1 d . . . . .
H3 H 0.833819 -0.226613 0.172900 0.039 Uiso 1 1 calc R U . . .
C4 C 0.7563(5) -0.1283(5) 0.1261(3) 0.0352(14) Uani 1 1 d . . . . .
C5 C 0.7492(4) -0.0280(4) 0.1097(2) 0.0305(12) Uani 1 1 d . . . . .
H5 H 0.706536 -0.007377 0.082863 0.037 Uiso 1 1 calc R U . . .
C6 C 0.8028(4) 0.0438(4) 0.1313(2) 0.0253(11) Uani 1 1 d . . . . .
C7 C 0.6944(6) -0.2067(5) 0.1043(3) 0.0525(19) Uani 1 1 d . . . . .
H7A H 0.662542 -0.176559 0.073436 0.079 Uiso 1 1 calc R U . . .
H7B H 0.640686 -0.231341 0.133782 0.079 Uiso 1 1 calc R U . . .
H7C H 0.740246 -0.262842 0.091730 0.079 Uiso 1 1 calc R U . . .
C8 C 0.9615(5) -0.1225(4) 0.2186(2) 0.0323(13) Uani 1 1 d . . . . .
H8A H 0.975290 -0.195430 0.215672 0.039 Uiso 1 1 calc R U . . .
H8AB H 1.026402 -0.087375 0.204966 0.039 Uiso 1 1 calc R U . . .
C9 C 1.0044(5) -0.1354(5) 0.3083(3) 0.0366(14) Uani 1 1 d . . . . .
H9A H 1.066597 -0.094441 0.298542 0.044 Uiso 1 1 calc R U . . .
H9AB H 1.024419 -0.206496 0.302483 0.044 Uiso 1 1 calc R U . . .
C10 C 0.9585(6) -0.1237(5) 0.3670(3) 0.0414(15) Uani 1 1 d . . . . .
H10A H 0.894383 -0.161926 0.376233 0.050 Uiso 1 1 calc R U . . .
H10B H 1.007317 -0.149456 0.391844 0.050 Uiso 1 1 calc R U . . .
C11 C 0.8885(7) 0.0005(6) 0.4275(3) 0.0511(18) Uani 1 1 d . . . . .
H11A H 0.930571 -0.027939 0.455218 0.061 Uiso 1 1 calc R U . . .
H11B H 0.819751 -0.029629 0.435429 0.061 Uiso 1 1 calc R U . . .
C12 C 0.8785(6) 0.1121(5) 0.4299(3) 0.0496(18) Uani 1 1 d . . . . .
H12A H 0.846110 0.130220 0.467099 0.060 Uiso 1 1 calc R U . . .
H12B H 0.947160 0.142368 0.421500 0.060 Uiso 1 1 calc R U . . .
C13 C 0.8106(6) 0.2545(5) 0.3827(3) 0.0518(19) Uani 1 1 d . . . . .
H13A H 0.879432 0.281184 0.368510 0.062 Uiso 1 1 calc R U . . .
H13B H 0.784619 0.284204 0.418234 0.062 Uiso 1 1 calc R U . . .
C14 C 0.7386(6) 0.2791(6) 0.3424(3) 0.0515(19) Uani 1 1 d . . . . .
H14A H 0.668699 0.256483 0.357995 0.062 Uiso 1 1 calc R U . . .
H14B H 0.734980 0.352557 0.334163 0.062 Uiso 1 1 calc R U . . .
C15 C 0.7022(6) 0.2372(6) 0.2567(3) 0.0475(17) Uani 1 1 d . . . . .
H15A H 0.693960 0.307397 0.243348 0.071 Uiso 1 1 calc R U . . .
H15B H 0.635831 0.212940 0.275701 0.071 Uiso 1 1 calc R U . . .
H15C H 0.726302 0.196272 0.225367 0.071 Uiso 1 1 calc R U . . .
C16 C 0.6783(4) 0.2267(4) 0.1207(2) 0.0279(12) Uani 1 1 d . . . . .
C17 C 0.6588(5) 0.3273(5) 0.1036(2) 0.0337(13) Uani 1 1 d . . . . .
C18 C 0.5618(5) 0.3716(5) 0.1179(3) 0.0419(16) Uani 1 1 d . . . . .
H18 H 0.548712 0.439603 0.106535 0.050 Uiso 1 1 calc R U . . .
C19 C 0.4846(5) 0.3155(6) 0.1490(3) 0.0505(18) Uani 1 1 d . . . . .
H19 H 0.418308 0.345636 0.158867 0.061 Uiso 1 1 calc R U . . .
C20 C 0.5019(5) 0.2178(6) 0.1656(3) 0.0477(17) Uani 1 1 d . . . . .
H20 H 0.448172 0.180736 0.187165 0.057 Uiso 1 1 calc R U . . .
C21 C 0.5985(5) 0.1723(5) 0.1510(3) 0.0361(14) Uani 1 1 d . . . . .
H21 H 0.609792 0.103644 0.161780 0.043 Uiso 1 1 calc R U . . .
C22 C 0.8447(4) 0.1738(4) 0.0348(2) 0.0285(12) Uani 1 1 d . . . . .
C23 C 0.9465(4) 0.1497(4) 0.0131(2) 0.0298(12) Uani 1 1 d . . . . .
C24 C 0.9755(6) 0.1457(5) -0.0434(3) 0.0448(16) Uani 1 1 d . . . . .
H24 H 1.045033 0.130611 -0.058066 0.054 Uiso 1 1 calc R U . . .
C25 C 0.9038(6) 0.1635(6) -0.0779(3) 0.056(2) Uani 1 1 d . . . . .
H25 H 0.924363 0.161265 -0.116616 0.068 Uiso 1 1 calc R U . . .
C26 C 0.8018(6) 0.1848(6) -0.0575(3) 0.054(2) Uani 1 1 d . . . . .
H26 H 0.752179 0.195374 -0.081716 0.065 Uiso 1 1 calc R U . . .
C27 C 0.7730(5) 0.1905(5) -0.0010(3) 0.0437(16) Uani 1 1 d . . . . .
H27 H 0.703342 0.206009 0.013385 0.052 Uiso 1 1 calc R U . . .
C28 C 0.9334(4) 0.3551(4) 0.1332(2) 0.0259(11) Uani 1 1 d . . . . .
C29 C 0.8808(5) 0.4289(4) 0.1654(3) 0.0333(13) Uani 1 1 d . . . . .
H29 H 0.834466 0.408712 0.197530 0.040 Uiso 1 1 calc R U . . .
C30 C 0.8941(5) 0.5304(5) 0.1520(3) 0.0443(16) Uani 1 1 d . . . . .
H30 H 0.856957 0.578410 0.174763 0.053 Uiso 1 1 calc R U . . .
C31 C 0.9608(6) 0.5623(5) 0.1058(3) 0.0505(18) Uani 1 1 d . . . . .
H31 H 0.971432 0.631826 0.096879 0.061 Uiso 1 1 calc R U . . .
C32 C 1.0122(6) 0.4905(6) 0.0726(3) 0.0519(19) Uani 1 1 d . . . . .
H32 H 1.057671 0.511355 0.040297 0.062 Uiso 1 1 calc R U . . .
C33 C 0.9982(5) 0.3887(5) 0.0858(3) 0.0390(14) Uani 1 1 d . . . . .
H33 H 1.033391 0.341131 0.062036 0.047 Uiso 1 1 calc R U . . .
C34 C 1.1731(6) 0.2207(8) 0.1606(3) 0.072(3) Uani 1 1 d . . . . .
H34A H 1.175519 0.150976 0.150175 0.108 Uiso 1 1 calc R U . . .
H34B H 1.229746 0.231173 0.181053 0.108 Uiso 1 1 calc R U . . .
H34C H 1.179791 0.265925 0.127241 0.108 Uiso 1 1 calc R U . . .
C35 C 1.0667(8) 0.3690(6) 0.2280(4) 0.074(3) Uani 1 1 d . . . . .
H35A H 1.131536 0.370098 0.242985 0.111 Uiso 1 1 calc R U . . .
H35B H 1.009040 0.383247 0.256952 0.111 Uiso 1 1 calc R U . . .
H35C H 1.067428 0.420103 0.197437 0.111 Uiso 1 1 calc R U . . .
C36 C 1.0618(7) 0.1657(6) 0.2647(3) 0.060(2) Uani 1 1 d . . . . .
H36A H 1.062041 0.095297 0.255616 0.089 Uiso 1 1 calc R U . . .
H36B H 1.002796 0.179287 0.292995 0.089 Uiso 1 1 calc R U . . .
H36C H 1.125686 0.178843 0.278590 0.089 Uiso 1 1 calc R U . . .
C100 C 0.3386(4) 0.6641(4) 0.4420(2) 0.0220(11) Uani 1 1 d . . . . .
C51 C 0.7291(6) 0.4803(5) 0.0597(3) 0.0504(18) Uani 1 1 d . . . . .
H51A H 0.795130 0.505478 0.040757 0.076 Uiso 1 1 calc R U . . .
H51B H 0.709031 0.514636 0.093909 0.076 Uiso 1 1 calc R U . . .
H51C H 0.676384 0.493151 0.035767 0.076 Uiso 1 1 calc R U . . .
C50 C 1.1168(5) 0.1054(6) 0.0314(3) 0.0482(18) Uani 1 1 d . . . . .
H50A H 1.121568 0.043999 0.011277 0.072 Uiso 1 1 calc R U . . .
H50B H 1.154950 0.095255 0.062633 0.072 Uiso 1 1 calc R U . . .
H50C H 1.146216 0.160968 0.006640 0.072 Uiso 1 1 calc R U . . .
C101 C 0.3269(4) 0.5789(4) 0.4789(2) 0.0245(11) Uani 1 1 d . . . . .
H101 H 0.283084 0.527581 0.472032 0.029 Uiso 1 1 calc R U . . .
C102 C 0.3767(4) 0.5665(4) 0.5249(2) 0.0259(11) Uani 1 1 d . . . . .
C103 C 0.4390(5) 0.6392(5) 0.5367(2) 0.0355(14) Uani 1 1 d . . . . .
H103 H 0.474076 0.630400 0.567761 0.043 Uiso 1 1 calc R U . . .
C104 C 0.4500(5) 0.7251(5) 0.5030(3) 0.0373(14) Uani 1 1 d . . . . .
C105 C 0.4021(4) 0.7368(4) 0.4554(2) 0.0306(12) Uani 1 1 d . . . . .
H105 H 0.413575 0.795828 0.431795 0.037 Uiso 1 1 calc R U . . .
C106 C 0.3550(4) 0.4748(5) 0.5638(2) 0.0316(13) Uani 1 1 d . . . . .
C107 C 0.5136(6) 0.8068(5) 0.5154(3) 0.0532(19) Uani 1 1 d D . . . .
C108 C 0.1616(4) 0.6434(4) 0.4012(2) 0.0213(11) Uani 1 1 d . . . . .
C109 C 0.1067(4) 0.6189(4) 0.3599(2) 0.0224(11) Uani 1 1 d . . . . .
H109 H 0.143392 0.610085 0.324003 0.027 Uiso 1 1 calc R U . . .
C110 C 0.0013(4) 0.6069(4) 0.3688(2) 0.0249(11) Uani 1 1 d . . . . .
C111 C -0.0553(4) 0.6192(4) 0.4207(2) 0.0259(11) Uani 1 1 d . . . . .
H111 H -0.127800 0.611536 0.427125 0.031 Uiso 1 1 calc R U . . .
C112 C -0.0030(4) 0.6428(4) 0.4627(2) 0.0229(11) Uani 1 1 d . . . . .
C113 C 0.1025(4) 0.6547(4) 0.4532(2) 0.0219(11) Uani 1 1 d . . . . .
H113 H 0.136084 0.671059 0.482892 0.026 Uiso 1 1 calc R U . . .
C114 C -0.0552(4) 0.5829(5) 0.3228(2) 0.0331(13) Uani 1 1 d . . . . .
C115 C -0.0627(4) 0.6630(4) 0.5182(2) 0.0306(12) Uani 1 1 d . . . . .
C116 C 0.3494(4) 0.5877(4) 0.3472(2) 0.0208(10) Uani 1 1 d . . . . .
C117 C 0.4454(4) 0.6112(4) 0.3161(2) 0.0217(11) Uani 1 1 d . . . . .
H117 H 0.470427 0.676958 0.316467 0.026 Uiso 1 1 calc R U . . .
C118 C 0.5044(4) 0.5418(4) 0.2850(2) 0.0279(12) Uani 1 1 d . . . . .
C119 C 0.4718(4) 0.4443(4) 0.2837(2) 0.0294(12) Uani 1 1 d . . . . .
H119 H 0.511907 0.396771 0.261892 0.035 Uiso 1 1 calc R U . . .
C120 C 0.3789(4) 0.4188(4) 0.3153(2) 0.0289(12) Uani 1 1 d . . . . .
C121 C 0.3189(4) 0.4887(4) 0.3464(2) 0.0244(11) Uani 1 1 d . . . . .
H121 H 0.255525 0.468670 0.367682 0.029 Uiso 1 1 calc R U . . .
C123 C 0.6046(4) 0.5696(5) 0.2523(3) 0.0331(13) Uani 1 1 d . . . . .
C124 C 0.3430(5) 0.3142(5) 0.3157(3) 0.0410(15) Uani 1 1 d . . . . .
C125 C 0.2827(4) 0.7834(4) 0.3568(2) 0.0226(11) Uani 1 1 d . . . . .
C126 C 0.2473(4) 0.8633(4) 0.3888(2) 0.0260(11) Uani 1 1 d . . . . .
H126 H 0.228474 0.850516 0.427465 0.031 Uiso 1 1 calc R U . . .
C127 C 0.2384(4) 0.9612(4) 0.3666(2) 0.0281(12) Uani 1 1 d . . . . .
C128 C 0.2664(5) 0.9823(4) 0.3105(2) 0.0303(12) Uani 1 1 d . . . . .
H128 H 0.263123 1.049250 0.295097 0.036 Uiso 1 1 calc R U . . .
C129 C 0.2990(4) 0.9050(4) 0.2776(2) 0.0299(12) Uani 1 1 d . . . . .
C130 C 0.3065(4) 0.8061(4) 0.3006(2) 0.0243(11) Uani 1 1 d . . . . .
H130 H 0.328384 0.753526 0.276866 0.029 Uiso 1 1 calc R U . . .
C131 C 0.2003(5) 1.0430(4) 0.4041(3) 0.0357(14) Uani 1 1 d . . . . .
C132 C 0.3245(6) 0.9250(5) 0.2174(3) 0.0403(15) Uani 1 1 d . . . . .
C200 C 0.2748(14) 0.5890(10) 0.1916(7) 0.139(3) Uani 1 1 d . . . . .
H205 H 0.213443 0.557950 0.212687 0.208 Uiso 1 1 calc R U . . .
H206 H 0.335813 0.564930 0.207491 0.208 Uiso 1 1 calc R U . . .
H207 H 0.267902 0.662119 0.193012 0.208 Uiso 1 1 calc R U . . .
C201 C 0.2849(14) 0.5641(10) 0.1384(7) 0.139(3) Uani 1 1 d . . . . .
H20C H 0.225232 0.588741 0.120766 0.166 Uiso 1 1 calc R U . . .
H20D H 0.293803 0.490606 0.135385 0.166 Uiso 1 1 calc R U . . .
C202 C 0.3958(14) 0.6262(10) 0.1104(7) 0.139(3) Uani 1 1 d . . . . .
H20E H 0.387890 0.699612 0.113868 0.166 Uiso 1 1 calc R U . . .
H20F H 0.456353 0.600196 0.126874 0.166 Uiso 1 1 calc R U . . .
C203 C 0.4010(14) 0.6020(11) 0.0585(7) 0.139(3) Uani 1 1 d . . . . .
H200 H 0.337797 0.623609 0.043115 0.166 Uiso 1 1 calc R U . . .
H201 H 0.413172 0.528971 0.054902 0.166 Uiso 1 1 calc R U . . .
C204 C 0.4968(14) 0.6638(10) 0.0302(7) 0.139(3) Uani 1 1 d . . . . .
H20G H 0.559433 0.634092 0.042284 0.208 Uiso 1 1 calc R U . . .
H20H H 0.487879 0.733451 0.040620 0.208 Uiso 1 1 calc R U . . .
H20I H 0.502594 0.662108 -0.009982 0.208 Uiso 1 1 calc R U . . .
O1_1 O 0.6896(6) -0.0117(7) 0.3145(4) 0.133(2) Uani 1 1 d D U . . .
C1_1 C 0.6610(9) -0.1031(11) 0.2951(6) 0.133(2) Uani 1 1 d D U . . .
H1A_1 H 0.666015 -0.099259 0.254394 0.160 Uiso 1 1 calc R U . . .
H1AB_1 H 0.703407 -0.160786 0.306942 0.160 Uiso 1 1 calc R U . . .
C2_1 C 0.5584(9) -0.1087(11) 0.3210(6) 0.133(2) Uani 1 1 d D U . . .
H2A_1 H 0.552655 -0.163920 0.350062 0.160 Uiso 1 1 calc R U . . .
H2AB_1 H 0.514229 -0.124137 0.293586 0.160 Uiso 1 1 calc R U . . .
C3_1 C 0.5207(9) -0.0119(11) 0.3463(6) 0.133(2) Uani 1 1 d D U . . .
H3A_1 H 0.496626 0.038457 0.319410 0.160 Uiso 1 1 calc R U . . .
H3AB_1 H 0.466893 -0.022028 0.378934 0.160 Uiso 1 1 calc R U . . .
C4_1 C 0.6165(9) 0.0105(12) 0.3603(6) 0.133(2) Uani 1 1 d D U . . .
H4A_1 H 0.618343 0.082256 0.367883 0.160 Uiso 1 1 calc R U . . .
H4AB_1 H 0.630169 -0.030842 0.393459 0.160 Uiso 1 1 calc R U . . .
C1_2 C 0.402(5) 1.075(6) 0.051(3) 0.114(6) Uani 0.3 1 d D U P E -1
H1A_2 H 0.390208 1.144657 0.061290 0.171 Uiso 0.3 1 calc R U P E -1
H1B_2 H 0.348431 1.057754 0.029422 0.171 Uiso 0.3 1 calc R U P E -1
H1C_2 H 0.398904 1.030023 0.083897 0.171 Uiso 0.3 1 calc R U P E -1
C2_2 C 0.490(3) 1.066(4) 0.0214(19) 0.114(6) Uani 0.3 1 d D U P E -1
H2A_2 H 0.492327 1.113845 -0.011456 0.136 Uiso 0.3 1 calc R U P E -1
H2B_2 H 0.542719 1.086158 0.042931 0.136 Uiso 0.3 1 calc R U P E -1
C3_2 C 0.512(4) 0.980(4) 0.0057(15) 0.114(6) Uani 0.3 1 d D U P E -1
H3A_2 H 0.451510 0.937369 0.017212 0.136 Uiso 0.3 1 calc R U P E -1
H3B_2 H 0.568878 0.951456 0.024309 0.136 Uiso 0.3 1 calc R U P E -1
C4_2 C 0.538(3) 0.978(4) -0.0461(14) 0.114(6) Uani 0.3 1 d D U P E -1
H4A_2 H 0.557284 1.045932 -0.061792 0.136 Uiso 0.3 1 calc R U P E -1
H4B_2 H 0.479216 0.957060 -0.062891 0.136 Uiso 0.3 1 calc R U P E -1
C5_2 C 0.614(5) 0.917(6) -0.058(3) 0.114(6) Uani 0.3 1 d D U P E -1
H5A_2 H 0.633135 0.916461 -0.098031 0.171 Uiso 0.3 1 calc R U P E -1
H5B_2 H 0.673362 0.937854 -0.041786 0.171 Uiso 0.3 1 calc R U P E -1
H5C_2 H 0.595367 0.849065 -0.042884 0.171 Uiso 0.3 1 calc R U P E -1

loop_
_atom_site_aniso_label
_atom_site_aniso_U_11
_atom_site_aniso_U_22
_atom_site_aniso_U_33
_atom_site_aniso_U_23
_atom_site_aniso_U_13
_atom_site_aniso_U_12
Ni1 0.0226(4) 0.0204(4) 0.0226(4) -0.0028(3) -0.0054(3) 0.0014(3)
K1 0.0901(16) 0.0800(15) 0.0731(14) -0.0119(11) -0.0074(11) -0.0021(12)
P1 0.0215(7) 0.0246(7) 0.0228(7) -0.0040(5) -0.0051(5) 0.0031(5)
P2 0.0270(7) 0.0225(7) 0.0325(8) -0.0022(6) -0.0113(6) 0.0002(6)
O1 0.029(2) 0.0192(18) 0.027(2) -0.0038(15) -0.0108(15) 0.0011(15)
O2 0.038(2) 0.032(2) 0.029(2) 0.0000(17) -0.0095(17) 0.0010(17)
O3 0.065(3) 0.038(2) 0.028(2) -0.0062(19) -0.010(2) 0.010(2)
O4 0.055(3) 0.040(3) 0.039(3) -0.011(2) -0.011(2) 0.009(2)
O5 0.040(2) 0.047(3) 0.031(2) -0.0113(19) -0.0044(18) 0.012(2)
O6 0.036(2) 0.031(2) 0.042(2) 0.0019(18) -0.0064(19) 0.0063(18)
O7 0.026(2) 0.048(3) 0.036(2) -0.0126(19) -0.0047(17) 0.0060(18)
B1 0.022(3) 0.020(3) 0.021(3) -0.003(2) -0.003(2) 0.002(2)
F1 0.052(2) 0.0301(19) 0.045(2) 0.0080(16) -0.0152(17) -0.0026(16)
F2 0.043(2) 0.057(2) 0.041(2) 0.0058(18) 0.0102(17) 0.0002(18)
F3 0.036(2) 0.060(2) 0.046(2) 0.0202(19) -0.0165(17) 0.0016(17)
F4A 0.088(3) 0.060(3) 0.083(3) -0.003(2) -0.029(3) -0.032(2)
F5A 0.088(3) 0.060(3) 0.083(3) -0.003(2) -0.029(3) -0.032(2)
F6A 0.088(3) 0.060(3) 0.083(3) -0.003(2) -0.029(3) -0.032(2)
F4B 0.088(3) 0.060(3) 0.083(3) -0.003(2) -0.029(3) -0.032(2)
F5B 0.088(3) 0.060(3) 0.083(3) -0.003(2) -0.029(3) -0.032(2)
F6B 0.088(3) 0.060(3) 0.083(3) -0.003(2) -0.029(3) -0.032(2)
F7 0.050(2) 0.070(3) 0.0244(18) -0.0077(17) -0.0071(16) -0.0181(19)
F8 0.045(2) 0.040(2) 0.046(2) -0.0145(17) -0.0060(17) -0.0129(16)
F9 0.043(2) 0.059(2) 0.050(2) -0.0107(19) -0.0260(18) 0.0067(18)
F10 0.047(2) 0.088(3) 0.041(2) -0.022(2) 0.0171(18) -0.032(2)
F11 0.047(2) 0.114(4) 0.025(2) -0.010(2) -0.0029(17) 0.014(2)
F12 0.102(4) 0.038(2) 0.050(3) -0.0140(19) 0.026(2) 0.016(2)
F13A 0.044(2) 0.098(4) 0.062(3) -0.011(3) 0.0177(18) -0.021(2)
F14A 0.044(2) 0.098(4) 0.062(3) -0.011(3) 0.0177(18) -0.021(2)
F15A 0.044(2) 0.098(4) 0.062(3) -0.011(3) 0.0177(18) -0.021(2)
F13B 0.044(2) 0.098(4) 0.062(3) -0.011(3) 0.0177(18) -0.021(2)
F14B 0.044(2) 0.098(4) 0.062(3) -0.011(3) 0.0177(18) -0.021(2)
F15B 0.044(2) 0.098(4) 0.062(3) -0.011(3) 0.0177(18) -0.021(2)
F16A 0.054(3) 0.0333(15) 0.076(3) -0.0033(18) 0.001(2) -0.0157(18)
F17A 0.054(3) 0.0333(15) 0.076(3) -0.0033(18) 0.001(2) -0.0157(18)
F18A 0.054(3) 0.0333(15) 0.076(3) -0.0033(18) 0.001(2) -0.0157(18)
F16B 0.054(3) 0.0333(15) 0.076(3) -0.0033(18) 0.001(2) -0.0157(18)
F17B 0.054(3) 0.0333(15) 0.076(3) -0.0033(18) 0.001(2) -0.0157(18)
F18B 0.054(3) 0.0333(15) 0.076(3) -0.0033(18) 0.001(2) -0.0157(18)
F19A 0.114(4) 0.063(3) 0.0322(16) 0.0058(18) -0.003(2) -0.009(3)
F20A 0.114(4) 0.063(3) 0.0322(16) 0.0058(18) -0.003(2) -0.009(3)
F21A 0.114(4) 0.063(3) 0.0322(16) 0.0058(18) -0.003(2) -0.009(3)
F19B 0.114(4) 0.063(3) 0.0322(16) 0.0058(18) -0.003(2) -0.009(3)
F20B 0.114(4) 0.063(3) 0.0322(16) 0.0058(18) -0.003(2) -0.009(3)
F21B 0.114(4) 0.063(3) 0.0322(16) 0.0058(18) -0.003(2) -0.009(3)
F22 0.091(3) 0.033(2) 0.034(2) -0.0045(16) 0.015(2) 0.011(2)
F23 0.079(3) 0.072(3) 0.102(4) -0.055(3) -0.044(3) 0.015(3)
F24 0.086(3) 0.0217(18) 0.042(2) -0.0002(15) -0.003(2) 0.0136(18)
C1 0.021(3) 0.027(3) 0.027(3) -0.004(2) -0.002(2) -0.001(2)
C2 0.031(3) 0.025(3) 0.029(3) -0.003(2) -0.001(2) 0.001(2)
C3 0.038(3) 0.022(3) 0.037(3) -0.003(2) -0.003(3) -0.005(2)
C4 0.037(3) 0.031(3) 0.037(3) -0.008(3) -0.001(3) -0.011(3)
C5 0.026(3) 0.035(3) 0.031(3) -0.010(2) -0.004(2) 0.000(2)
C6 0.020(3) 0.025(3) 0.031(3) -0.006(2) -0.002(2) 0.002(2)
C7 0.056(4) 0.040(4) 0.066(5) -0.016(3) -0.016(4) -0.020(3)
C8 0.039(3) 0.026(3) 0.032(3) -0.003(2) -0.006(3) 0.004(2)
C9 0.043(4) 0.031(3) 0.036(3) 0.000(3) -0.010(3) 0.002(3)
C10 0.052(4) 0.035(3) 0.038(4) -0.002(3) -0.010(3) 0.001(3)
C11 0.072(5) 0.052(4) 0.027(3) -0.004(3) -0.005(3) 0.008(4)
C12 0.076(5) 0.054(4) 0.021(3) -0.009(3) -0.013(3) 0.014(4)
C13 0.069(5) 0.045(4) 0.046(4) -0.024(3) -0.018(4) 0.017(4)
C14 0.068(5) 0.044(4) 0.045(4) -0.019(3) -0.016(4) 0.019(3)
C15 0.053(4) 0.054(4) 0.034(4) -0.008(3) -0.003(3) 0.014(3)
C16 0.024(3) 0.034(3) 0.027(3) -0.008(2) -0.007(2) 0.002(2)
C17 0.032(3) 0.041(3) 0.031(3) -0.007(3) -0.012(2) 0.005(3)
C18 0.035(3) 0.043(4) 0.051(4) -0.014(3) -0.013(3) 0.015(3)
C19 0.030(3) 0.058(5) 0.064(5) -0.018(4) -0.007(3) 0.016(3)
C20 0.023(3) 0.053(4) 0.065(5) -0.008(4) 0.000(3) 0.000(3)
C21 0.032(3) 0.039(3) 0.039(3) -0.008(3) -0.009(3) 0.001(3)
C22 0.034(3) 0.031(3) 0.023(3) -0.004(2) -0.008(2) 0.002(2)
C23 0.033(3) 0.026(3) 0.031(3) -0.009(2) -0.005(2) 0.002(2)
C24 0.048(4) 0.049(4) 0.034(4) -0.011(3) 0.004(3) 0.008(3)
C25 0.068(5) 0.072(5) 0.028(3) -0.009(3) -0.005(3) 0.018(4)
C26 0.060(5) 0.077(5) 0.030(4) -0.013(3) -0.020(3) 0.022(4)
C27 0.040(4) 0.059(4) 0.034(3) -0.010(3) -0.012(3) 0.016(3)
C28 0.024(3) 0.028(3) 0.026(3) -0.001(2) -0.006(2) -0.002(2)
C29 0.035(3) 0.028(3) 0.035(3) 0.000(2) -0.001(3) 0.002(2)
C30 0.051(4) 0.024(3) 0.058(4) -0.003(3) -0.009(3) 0.005(3)
C31 0.061(5) 0.026(3) 0.065(5) 0.007(3) -0.017(4) -0.009(3)
C32 0.055(4) 0.058(5) 0.041(4) 0.021(3) -0.005(3) -0.021(4)
C33 0.042(4) 0.041(4) 0.033(3) -0.001(3) -0.003(3) -0.001(3)
C34 0.030(4) 0.134(9) 0.055(5) -0.027(5) -0.008(3) 0.007(4)
C35 0.088(6) 0.046(5) 0.106(7) -0.031(5) -0.062(6) 0.011(4)
C36 0.064(5) 0.064(5) 0.058(5) 0.014(4) -0.033(4) -0.019(4)
C100 0.025(3) 0.021(3) 0.020(3) -0.007(2) -0.003(2) 0.004(2)
C51 0.052(4) 0.040(4) 0.057(5) 0.009(3) -0.009(3) 0.010(3)
C50 0.031(3) 0.062(5) 0.054(4) -0.026(4) -0.007(3) 0.014(3)
C101 0.021(3) 0.028(3) 0.023(3) 0.001(2) 0.000(2) 0.005(2)
C102 0.022(3) 0.030(3) 0.024(3) 0.001(2) -0.001(2) 0.006(2)
C103 0.038(3) 0.042(4) 0.029(3) -0.004(3) -0.014(3) 0.009(3)
C104 0.042(4) 0.035(3) 0.039(3) -0.004(3) -0.016(3) -0.007(3)
C105 0.035(3) 0.026(3) 0.033(3) 0.000(2) -0.012(2) -0.005(2)
C106 0.031(3) 0.039(3) 0.024(3) 0.005(2) -0.005(2) 0.009(2)
C107 0.064(5) 0.053(5) 0.048(4) 0.003(3) -0.022(4) -0.018(4)
C108 0.029(3) 0.013(2) 0.021(3) -0.0006(19) -0.002(2) 0.004(2)
C109 0.024(3) 0.021(3) 0.021(3) -0.001(2) -0.002(2) 0.002(2)
C110 0.030(3) 0.022(3) 0.025(3) -0.004(2) -0.007(2) 0.000(2)
C111 0.022(3) 0.026(3) 0.030(3) -0.005(2) -0.003(2) -0.001(2)
C112 0.025(3) 0.018(2) 0.025(3) -0.004(2) -0.001(2) 0.003(2)
C113 0.024(3) 0.021(3) 0.021(3) -0.002(2) -0.007(2) 0.004(2)
C114 0.031(3) 0.039(3) 0.030(3) -0.009(3) -0.003(2) -0.004(3)
C115 0.027(3) 0.034(3) 0.029(3) -0.005(2) 0.000(2) 0.000(2)
C116 0.021(3) 0.023(3) 0.018(2) -0.001(2) -0.005(2) 0.001(2)
C117 0.023(3) 0.024(3) 0.020(3) -0.002(2) -0.006(2) 0.000(2)
C118 0.026(3) 0.031(3) 0.027(3) -0.002(2) -0.005(2) 0.004(2)
C119 0.033(3) 0.028(3) 0.028(3) -0.008(2) -0.001(2) 0.005(2)
C120 0.034(3) 0.021(3) 0.030(3) 0.001(2) -0.001(2) 0.001(2)
C121 0.024(3) 0.025(3) 0.023(3) 0.003(2) -0.002(2) -0.001(2)
C123 0.028(3) 0.034(3) 0.036(3) -0.007(3) 0.003(2) 0.002(2)
C124 0.052(4) 0.024(3) 0.045(4) -0.010(3) 0.003(3) 0.001(3)
C125 0.022(3) 0.022(3) 0.024(3) -0.001(2) -0.006(2) 0.000(2)
C126 0.029(3) 0.025(3) 0.024(3) 0.000(2) -0.003(2) 0.001(2)
C127 0.036(3) 0.020(3) 0.029(3) -0.002(2) -0.008(2) 0.001(2)
C128 0.039(3) 0.019(3) 0.033(3) 0.004(2) -0.010(3) 0.000(2)
C129 0.032(3) 0.029(3) 0.027(3) 0.004(2) -0.005(2) -0.002(2)
C130 0.027(3) 0.021(3) 0.024(3) -0.004(2) -0.003(2) 0.003(2)
C131 0.049(4) 0.022(3) 0.037(3) -0.004(2) -0.009(3) 0.005(3)
C132 0.058(4) 0.030(3) 0.031(3) 0.002(3) -0.006(3) 0.004(3)
C200 0.198(8) 0.087(4) 0.155(6) -0.032(4) -0.103(6) 0.035(4)
C201 0.198(8) 0.087(4) 0.155(6) -0.032(4) -0.103(6) 0.035(4)
C202 0.198(8) 0.087(4) 0.155(6) -0.032(4) -0.103(6) 0.035(4)
C203 0.198(8) 0.087(4) 0.155(6) -0.032(4) -0.103(6) 0.035(4)
C204 0.198(8) 0.087(4) 0.155(6) -0.032(4) -0.103(6) 0.035(4)
O1_1 0.088(3) 0.161(5) 0.148(5) -0.086(4) 0.036(3) -0.050(3)
C1_1 0.088(3) 0.161(5) 0.148(5) -0.086(4) 0.036(3) -0.050(3)
C2_1 0.088(3) 0.161(5) 0.148(5) -0.086(4) 0.036(3) -0.050(3)
C3_1 0.088(3) 0.161(5) 0.148(5) -0.086(4) 0.036(3) -0.050(3)
C4_1 0.088(3) 0.161(5) 0.148(5) -0.086(4) 0.036(3) -0.050(3)
C1_2 0.063(11) 0.168(16) 0.111(14) 0.005(12) -0.023(10) 0.011(10)
C2_2 0.063(11) 0.168(16) 0.111(14) 0.005(12) -0.023(10) 0.011(10)
C3_2 0.063(11) 0.168(16) 0.111(14) 0.005(12) -0.023(10) 0.011(10)
C4_2 0.063(11) 0.168(16) 0.111(14) 0.005(12) -0.023(10) 0.011(10)
C5_2 0.063(11) 0.168(16) 0.111(14) 0.005(12) -0.023(10) 0.011(10)

loop_
_atom_type_symbol
_atom_type_description
_atom_type_scat_dispersion_real
_atom_type_scat_dispersion_imag
_atom_type_scat_source
Ni Ni 0.3393 1.1124 'International Tables Vol C Tables 4.2.6.8 and 6.1.1.4'
K K 0.2009 0.2494 'International Tables Vol C Tables 4.2.6.8 and 6.1.1.4'
P P 0.1023 0.0942 'International Tables Vol C Tables 4.2.6.8 and 6.1.1.4'
O O 0.0106 0.0060 'International Tables Vol C Tables 4.2.6.8 and 6.1.1.4'
B B 0.0013 0.0007 'International Tables Vol C Tables 4.2.6.8 and 6.1.1.4'
F F 0.0171 0.0103 'International Tables Vol C Tables 4.2.6.8 and 6.1.1.4'
C C 0.0033 0.0016 'International Tables Vol C Tables 4.2.6.8 and 6.1.1.4'
H H 0.0000 0.0000 'International Tables Vol C Tables 4.2.6.8 and 6.1.1.4'

loop_
_geom_angle_atom_site_label_1
_geom_angle_atom_site_label_2
_geom_angle_atom_site_label_3
_geom_angle
_geom_angle_site_symmetry_1
_geom_angle_site_symmetry_3
_geom_angle_publ_flag
C28 Ni1 O1 174.92(19) . . ?
C28 Ni1 P2 86.38(17) . . ?
O1 Ni1 P2 89.91(11) . . ?
C28 Ni1 P1 96.81(17) . . ?
O1 Ni1 P1 87.33(11) . . ?
P2 Ni1 P1 171.96(6) . . ?
C28 Ni1 K1 139.59(17) . . ?
O1 Ni1 K1 35.88(11) . . ?
P2 Ni1 K1 79.09(6) . . ?
P1 Ni1 K1 102.79(6) . . ?
O1_1 K1 O2 90.1(3) . . ?
O1_1 K1 O5 93.4(3) . . ?
O2 K1 O5 163.98(17) . . ?
O1_1 K1 O3 103.1(3) . . ?
O2 K1 O3 67.55(15) . . ?
O5 K1 O3 126.48(17) . . ?
O1_1 K1 O4 92.7(2) . . ?
O2 K1 O4 131.13(17) . . ?
O5 K1 O4 64.35(15) . . ?
O3 K1 O4 64.31(15) . . ?
O1_1 K1 O1 112.3(3) . . ?
O2 K1 O1 75.79(14) . . ?
O5 K1 O1 88.42(15) . . ?
O3 K1 O1 128.34(16) . . ?
O4 K1 O1 144.43(17) . . ?
O1_1 K1 C4_1 21.4(3) . . ?
O2 K1 C4_1 105.6(3) . . ?
O5 K1 C4_1 82.3(3) . . ?
O3 K1 C4_1 95.1(3) . . ?
O4 K1 C4_1 71.4(2) . . ?
O1 K1 C4_1 129.9(3) . . ?
O1_1 K1 C1_1 19.7(3) . . ?
O2 K1 C1_1 71.7(3) . . ?
O5 K1 C1_1 109.1(3) . . ?
O3 K1 C1_1 101.5(4) . . ?
O4 K1 C1_1 110.0(2) . . ?
O1 K1 C1_1 100.0(3) . . ?
C4_1 K1 C1_1 40.3(3) . . ?
O1_1 K1 C11 91.7(3) . . ?
O2 K1 C11 87.02(17) . . ?
O5 K1 C11 108.47(17) . . ?
O3 K1 C11 22.88(16) . . ?
O4 K1 C11 44.15(16) . . ?
O1 K1 C11 150.03(19) . . ?
C4_1 K1 C11 78.1(3) . . ?
C1_1 K1 C11 97.5(3) . . ?
O1_1 K1 C8 95.1(2) . . ?
O2 K1 C8 21.28(14) . . ?
O5 K1 C8 142.70(17) . . ?
O3 K1 C8 86.57(15) . . ?
O4 K1 C8 150.86(17) . . ?
O1 K1 C8 54.83(13) . . ?
C4_1 K1 C8 114.8(3) . . ?
C1_1 K1 C8 75.4(2) . . ?
C11 K1 C8 107.49(17) . . ?
O1_1 K1 C14 89.9(3) . . ?
O2 K1 C14 174.81(18) . . ?
O5 K1 C14 21.11(16) . . ?
O3 K1 C14 107.41(17) . . ?
O4 K1 C14 43.69(16) . . ?
O1 K1 C14 108.96(17) . . ?
C4_1 K1 C14 73.1(3) . . ?
C1_1 K1 C14 108.9(3) . . ?
C11 K1 C14 87.80(18) . . ?
C8 K1 C14 163.70(18) . . ?
O1_1 K1 C13 101.6(2) . . ?
O2 K1 C13 150.07(18) . . ?
O5 K1 C13 43.72(16) . . ?
O3 K1 C13 82.92(17) . . ?
O4 K1 C13 22.69(17) . . ?
O1 K1 C13 122.85(18) . . ?
C4_1 K1 C13 80.9(3) . . ?
C1_1 K1 C13 121.1(2) . . ?
C11 K1 C13 65.42(18) . . ?
C8 K1 C13 161.89(19) . . ?
C14 K1 C13 25.26(17) . . ?
C6 P1 C22 102.7(3) . . ?
C6 P1 C16 106.3(3) . . ?
C22 P1 C16 105.5(3) . . ?
C6 P1 Ni1 98.48(18) . . ?
C22 P1 Ni1 120.03(19) . . ?
C16 P1 Ni1 121.07(18) . . ?
C34 P2 C35 104.6(5) . . ?
C34 P2 C36 102.2(4) . . ?
C35 P2 C36 101.4(4) . . ?
C34 P2 Ni1 110.5(3) . . ?
C35 P2 Ni1 120.4(3) . . ?
C36 P2 Ni1 115.7(3) . . ?
C1 O1 Ni1 118.4(3) . . ?
C1 O1 K1 104.4(3) . . ?
Ni1 O1 K1 118.17(16) . . ?
C8 O2 C9 110.5(4) . . ?
C8 O2 K1 120.3(3) . . ?
C9 O2 K1 113.5(3) . . ?
C10 O3 C11 113.0(5) . . ?
C10 O3 K1 112.3(4) . . ?
C11 O3 K1 114.0(4) . . ?
C12 O4 C13 113.4(5) . . ?
C12 O4 K1 116.0(4) . . ?
C13 O4 K1 113.1(4) . . ?
C15 O5 C14 111.9(5) . . ?
C15 O5 K1 109.7(4) . . ?
C14 O5 K1 120.5(4) . . ?
C17 O6 C51 118.5(5) . . ?
C23 O7 C50 117.8(5) . . ?
C100 B1 C108 111.6(4) . . ?
C100 B1 C116 104.6(4) . . ?
C108 B1 C116 112.6(4) . . ?
C100 B1 C125 112.1(4) . . ?
C108 B1 C125 103.4(4) . . ?
C116 B1 C125 112.8(4) . . ?
O1 C1 C6 121.9(5) . . ?
O1 C1 C2 121.2(5) . . ?
C6 C1 C2 116.9(5) . . ?
C3 C2 C1 120.8(5) . . ?
C3 C2 C8 120.0(5) . . ?
C1 C2 C8 119.0(5) . . ?
C3 C2 K1 137.0(4) . . ?
C1 C2 K1 65.8(3) . . ?
C8 C2 K1 73.2(3) . . ?
C2 C3 C4 121.5(5) . . ?
C5 C4 C3 118.0(5) . . ?
C5 C4 C7 121.9(6) . . ?
C3 C4 C7 120.1(6) . . ?
C4 C5 C6 121.6(6) . . ?
C5 C6 C1 120.9(5) . . ?
C5 C6 P1 126.5(4) . . ?
C1 C6 P1 112.3(4) . . ?
O2 C8 C2 110.1(5) . . ?
O2 C8 K1 38.4(2) . . ?
C2 C8 K1 81.7(3) . . ?
O2 C9 C10 107.4(5) . . ?
O3 C10 C9 107.4(5) . . ?
O3 C11 C12 107.4(6) . . ?
O3 C11 K1 43.1(3) . . ?
C12 C11 K1 81.0(4) . . ?
O4 C12 C11 107.2(6) . . ?
O4 C12 K1 42.4(3) . . ?
C11 C12 K1 73.7(4) . . ?
O4 C13 C14 106.7(6) . . ?
O4 C13 K1 44.2(3) . . ?
C14 C13 K1 76.3(4) . . ?
O5 C14 C13 108.9(5) . . ?
O5 C14 K1 38.4(3) . . ?
C13 C14 K1 78.5(4) . . ?
C21 C16 C17 118.8(5) . . ?
C21 C16 P1 121.7(5) . . ?
C17 C16 P1 119.1(4) . . ?
O6 C17 C18 124.1(6) . . ?
O6 C17 C16 115.6(5) . . ?
C18 C17 C16 120.3(6) . . ?
C19 C18 C17 119.3(6) . . ?
C20 C19 C18 121.2(6) . . ?
C19 C20 C21 120.1(7) . . ?
C16 C21 C20 120.3(6) . . ?
C27 C22 C23 118.9(5) . . ?
C27 C22 P1 122.4(5) . . ?
C23 C22 P1 118.6(4) . . ?
O7 C23 C24 124.5(5) . . ?
O7 C23 C22 115.3(5) . . ?
C24 C23 C22 120.2(6) . . ?
C25 C24 C23 120.0(6) . . ?
C24 C25 C26 121.1(6) . . ?
C25 C26 C27 119.1(6) . . ?
C22 C27 C26 120.8(6) . . ?
C33 C28 C29 116.7(5) . . ?
C33 C28 Ni1 124.0(4) . . ?
C29 C28 Ni1 118.9(4) . . ?
C30 C29 C28 122.1(6) . . ?
C31 C30 C29 120.5(6) . . ?
C30 C31 C32 118.5(6) . . ?
C31 C32 C33 121.1(6) . . ?
C32 C33 C28 121.2(6) . . ?
C105 C100 C101 115.3(5) . . ?
C105 C100 B1 125.1(5) . . ?
C101 C100 B1 119.5(5) . . ?
C102 C101 C100 122.7(5) . . ?
C103 C102 C101 120.4(5) . . ?
C103 C102 C106 120.5(5) . . ?
C101 C102 C106 118.9(5) . . ?
C102 C103 C104 118.9(5) . . ?
C103 C104 C105 120.9(6) . . ?
C103 C104 C107 120.4(6) . . ?
C105 C104 C107 118.6(6) . . ?
C100 C105 C104 121.7(5) . . ?
F2 C106 F1 106.1(5) . . ?
F2 C106 F3 106.8(5) . . ?
F1 C106 F3 107.4(5) . . ?
F2 C106 C102 111.6(5) . . ?
F1 C106 C102 113.9(5) . . ?
F3 C106 C102 110.8(5) . . ?
F5A C107 F4A 113.1(9) . . ?
F6B C107 F4B 109.2(7) . . ?
F6B C107 F5B 103.8(7) . . ?
F4B C107 F5B 102.3(7) . . ?
F5A C107 F6A 106.7(8) . . ?
F4A C107 F6A 101.5(8) . . ?
F5A C107 C104 110.4(9) . . ?
F6B C107 C104 113.3(7) . . ?
F4A C107 C104 113.2(8) . . ?
F4B C107 C104 113.4(6) . . ?
F5B C107 C104 113.8(7) . . ?
F6A C107 C104 111.5(8) . . ?
C109 C108 C113 115.4(5) . . ?
C109 C108 B1 120.6(4) . . ?
C113 C108 B1 123.7(5) . . ?
C110 C109 C108 122.9(5) . . ?
C109 C110 C111 120.3(5) . . ?
C109 C110 C114 121.3(5) . . ?
C111 C110 C114 118.4(5) . . ?
C112 C111 C110 118.1(5) . . ?
C113 C112 C111 120.9(5) . . ?
C113 C112 C115 119.6(5) . . ?
C111 C112 C115 119.3(5) . . ?
C112 C113 C108 122.3(5) . . ?
F7 C114 F8 107.2(5) . . ?
F7 C114 F9 106.4(5) . . ?
F8 C114 F9 106.2(5) . . ?
F7 C114 C110 112.8(5) . . ?
F8 C114 C110 112.0(5) . . ?
F9 C114 C110 111.8(5) . . ?
F12 C115 F10 107.2(5) . . ?
F12 C115 F11 105.5(5) . . ?
F10 C115 F11 105.0(5) . . ?
F12 C115 C112 112.1(5) . . ?
F10 C115 C112 113.4(5) . . ?
F11 C115 C112 113.0(5) . . ?
C121 C116 C117 116.1(5) . . ?
C121 C116 B1 122.3(5) . . ?
C117 C116 B1 121.3(5) . . ?
C118 C117 C116 122.0(5) . . ?
C117 C118 C119 121.1(5) . . ?
C117 C118 C123 120.5(5) . . ?
C119 C118 C123 118.4(5) . . ?
C120 C119 C118 117.7(5) . . ?
C119 C120 C121 121.4(5) . . ?
C119 C120 C124 118.9(5) . . ?
C121 C120 C124 119.7(5) . . ?
C120 C121 C116 121.6(5) . . ?
F13A C123 F14A 103.8(6) . . ?
F15B C123 F13B 111.1(8) . . ?
F13A C123 F15A 103.8(6) . . ?
F14A C123 F15A 104.5(6) . . ?
F15B C123 F14B 105.8(9) . . ?
F13B C123 F14B 100.0(8) . . ?
F15B C123 C118 113.6(7) . . ?
F13A C123 C118 114.3(6) . . ?
F14A C123 C118 114.7(5) . . ?
F13B C123 C118 113.4(7) . . ?
F15A C123 C118 114.5(6) . . ?
F14B C123 C118 112.0(6) . . ?
F17A C124 F18A 110.8(7) . . ?
F16B C124 F18B 111.3(7) . . ?
F17A C124 F16A 102.7(6) . . ?
F18A C124 F16A 103.7(6) . . ?
F16B C124 F17B 104.4(7) . . ?
F18B C124 F17B 96.9(7) . . ?
F16B C124 C120 120.2(8) . . ?
F17A C124 C120 116.6(7) . . ?
F18A C124 C120 112.7(6) . . ?
F18B C124 C120 113.6(6) . . ?
F16A C124 C120 109.1(6) . . ?
F17B C124 C120 107.1(7) . . ?
C130 C125 C126 116.1(5) . . ?
C130 C125 B1 124.8(4) . . ?
C126 C125 B1 118.9(5) . . ?
C125 C126 C127 122.7(5) . . ?
C128 C127 C126 119.9(5) . . ?
C128 C127 C131 120.8(5) . . ?
C126 C127 C131 119.3(5) . . ?
C129 C128 C127 118.8(5) . . ?
C128 C129 C130 120.6(5) . . ?
C128 C129 C132 119.8(5) . . ?
C130 C129 C132 119.6(5) . . ?
C125 C130 C129 121.8(5) . . ?
F23 C131 F22 106.5(6) . . ?
F23 C131 F24 106.8(5) . . ?
F22 C131 F24 105.4(5) . . ?
F23 C131 C127 112.4(5) . . ?
F22 C131 C127 112.4(5) . . ?
F24 C131 C127 112.9(5) . . ?
F20B C132 F19B 106.5(8) . . ?
F21A C132 F20A 107.0(7) . . ?
F21A C132 F19A 106.3(7) . . ?
F20A C132 F19A 102.6(7) . . ?
F20B C132 F21B 104.5(8) . . ?
F19B C132 F21B 103.2(7) . . ?
F21A C132 C129 113.4(6) . . ?
F20B C132 C129 115.5(7) . . ?
F19B C132 C129 112.4(7) . . ?
F20A C132 C129 114.5(6) . . ?
F19A C132 C129 112.1(6) . . ?
F21B C132 C129 113.6(7) . . ?
C200 C201 C202 100.9(13) . . ?
C203 C202 C201 98.7(13) . . ?
C202 C203 C204 100.6(14) . . ?
C4_1 O1_1 C1_1 107.3(9) . . ?
C4_1 O1_1 K1 122.1(6) . . ?
C1_1 O1_1 K1 127.6(6) . . ?
C2_1 C1_1 O1_1 100.7(8) . . ?
C2_1 C1_1 K1 133.3(7) . . ?
O1_1 C1_1 K1 32.7(4) . . ?
C1_1 C2_1 C3_1 111.7(9) . . ?
C4_1 C3_1 C2_1 94.5(9) . . ?
O1_1 C4_1 C3_1 105.8(10) . . ?
O1_1 C4_1 K1 36.5(4) . . ?
C3_1 C4_1 K1 138.3(10) . . ?
C3_2 C2_2 C1_2 114(5) . . ?
C2_2 C3_2 C4_2 114(4) . . ?
C3_2 C4_2 C5_2 111(4) . . ?

loop_
_geom_bond_atom_site_label_1
_geom_bond_atom_site_label_2
_geom_bond_distance
_geom_bond_site_symmetry_2
_geom_bond_publ_flag
Ni1 C28 1.900(6) . ?
Ni1 O1 1.935(4) . ?
Ni1 P2 2.1818(16) . ?
Ni1 P1 2.2027(15) . ?
Ni1 K1 3.899(3) . ?
K1 O1_1 2.282(8) . ?
K1 O2 2.433(5) . ?
K1 O5 2.440(5) . ?
K1 O3 2.507(5) . ?
K1 O4 2.588(5) . ?
K1 O1 2.592(4) . ?
K1 C4_1 3.252(11) . ?
K1 C1_1 3.346(11) . ?
K1 C11 3.352(7) . ?
K1 C8 3.382(6) . ?
K1 C14 3.384(7) . ?
K1 C13 3.414(7) . ?
P1 C6 1.816(6) . ?
P1 C22 1.823(6) . ?
P1 C16 1.823(5) . ?
P2 C34 1.798(8) . ?
P2 C35 1.809(7) . ?
P2 C36 1.817(7) . ?
O1 C1 1.322(6) . ?
O2 C8 1.422(7) . ?
O2 C9 1.442(7) . ?
O3 C10 1.414(8) . ?
O3 C11 1.427(8) . ?
O4 C12 1.415(8) . ?
O4 C13 1.432(8) . ?
O5 C15 1.406(8) . ?
O5 C14 1.414(8) . ?
O6 C17 1.356(8) . ?
O6 C51 1.429(8) . ?
O7 C23 1.368(7) . ?
O7 C50 1.430(7) . ?
B1 C100 1.633(7) . ?
B1 C108 1.634(8) . ?
B1 C116 1.639(7) . ?
B1 C125 1.650(8) . ?
F1 C106 1.331(7) . ?
F2 C106 1.324(7) . ?
F3 C106 1.346(6) . ?
F4A C107 1.345(10) . ?
F5A C107 1.298(11) . ?
F6A C107 1.379(11) . ?
F4B C107 1.353(9) . ?
F5B C107 1.376(9) . ?
F6B C107 1.309(9) . ?
F7 C114 1.332(7) . ?
F8 C114 1.335(7) . ?
F9 C114 1.340(7) . ?
F10 C115 1.321(7) . ?
F11 C115 1.333(7) . ?
F12 C115 1.316(7) . ?
F13A C123 1.329(10) . ?
F14A C123 1.338(9) . ?
F15A C123 1.345(9) . ?
F13B C123 1.339(14) . ?
F14B C123 1.393(13) . ?
F15B C123 1.255(13) . ?
F16A C124 1.428(10) . ?
F17A C124 1.280(11) . ?
F18A C124 1.319(10) . ?
F16B C124 1.239(12) . ?
F17B C124 1.453(13) . ?
F18B C124 1.397(11) . ?
F19A C132 1.351(11) . ?
F20A C132 1.343(11) . ?
F21A C132 1.315(11) . ?
F19B C132 1.343(13) . ?
F20B C132 1.331(12) . ?
F21B C132 1.351(12) . ?
F22 C131 1.331(8) . ?
F23 C131 1.312(8) . ?
F24 C131 1.333(7) . ?
C1 C6 1.412(8) . ?
C1 C2 1.414(8) . ?
C2 C3 1.382(8) . ?
C2 C8 1.501(8) . ?
C3 C4 1.397(9) . ?
C4 C5 1.378(9) . ?
C4 C7 1.522(8) . ?
C5 C6 1.389(8) . ?
C9 C10 1.492(9) . ?
C11 C12 1.495(10) . ?
C13 C14 1.487(10) . ?
C16 C21 1.389(9) . ?
C16 C17 1.408(8) . ?
C17 C18 1.391(8) . ?
C18 C19 1.386(11) . ?
C19 C20 1.363(10) . ?
C20 C21 1.394(9) . ?
C22 C27 1.388(8) . ?
C22 C23 1.397(8) . ?
C23 C24 1.386(9) . ?
C24 C25 1.367(10) . ?
C25 C26 1.385(11) . ?
C26 C27 1.389(9) . ?
C28 C33 1.393(8) . ?
C28 C29 1.401(8) . ?
C29 C30 1.385(9) . ?
C30 C31 1.378(11) . ?
C31 C32 1.389(11) . ?
C32 C33 1.390(10) . ?
C100 C105 1.391(8) . ?
C100 C101 1.406(7) . ?
C101 C102 1.391(8) . ?
C102 C103 1.367(9) . ?
C102 C106 1.510(8) . ?
C103 C104 1.369(9) . ?
C104 C105 1.408(8) . ?
C104 C107 1.475(9) . ?
C108 C109 1.396(7) . ?
C108 C113 1.404(7) . ?
C109 C110 1.384(8) . ?
C110 C111 1.392(8) . ?
C110 C114 1.501(8) . ?
C111 C112 1.385(8) . ?
C112 C113 1.384(7) . ?
C112 C115 1.500(7) . ?
C116 C121 1.398(7) . ?
C116 C117 1.407(7) . ?
C117 C118 1.379(7) . ?
C118 C119 1.390(8) . ?
C118 C123 1.480(8) . ?
C119 C120 1.385(8) . ?
C120 C121 1.390(8) . ?
C120 C124 1.490(8) . ?
C125 C130 1.386(7) . ?
C125 C126 1.392(7) . ?
C126 C127 1.392(8) . ?
C127 C128 1.384(8) . ?
C127 C131 1.498(8) . ?
C128 C129 1.369(8) . ?
C129 C130 1.408(8) . ?
C129 C132 1.475(8) . ?
C200 C201 1.356(19) . ?
C201 C202 1.73(2) . ?
C202 C203 1.328(19) . ?
C203 C204 1.58(2) . ?
O1_1 C4_1 1.403(12) . ?
O1_1 C1_1 1.423(12) . ?
C1_1 C2_1 1.403(12) . ?
C2_1 C3_1 1.506(13) . ?
C3_1 C4_1 1.404(14) . ?
C1_2 C2_2 1.27(3) . ?
C2_2 C3_2 1.25(3) . ?
C3_2 C4_2 1.27(3) . ?
C4_2 C5_2 1.28(3) . ?
